data_7057232
loop_
_publ_author_name
'Yao, Xu'
'Yan, Pengfei'
'An, Guanghui'
'Shi, Chao'
'Li, Yuxin'
'Li, Guangming'

_publ_section_title
;
 Single-ion magnets with D4d symmetry based on electron-donating
 \b-diketonate Dy(iii) complexes
;
_journal_issue 11
_journal_name_full 'New Journal of Chemistry'
_journal_page_first 8438
_journal_paper_doi 10.1039/C8NJ00636A
_journal_volume 42
_journal_year 2018
_chemical_formula_moiety 'C47 H66 Dy N4 O6'
_chemical_formula_sum 'C47 H66 Dy N4 O6'
_chemical_formula_weight 945.53
_space_group_crystal_system triclinic
_space_group_IT_number 2
_space_group_name_Hall '-P 1'
_space_group_name_H-M_alt 'P -1'
_symmetry_space_group_name_Hall '-P 1'
_symmetry_space_group_name_H-M 'P -1'
_atom_sites_solution_hydrogens geom
_audit_creation_date 2018-03-14
_audit_creation_method
;
Olex2 1.2
(compiled 2017.08.10 svn.r3458 for OlexSys, GUI svn.r5381)
;
_audit_update_record
;
2018-03-28 deposited with the CCDC.
2018-03-29 downloaded from the CCDC.
;
_cell_angle_alpha 101.826(5)
_cell_angle_beta 92.723(5)
_cell_angle_gamma 110.819(5)
_cell_formula_units_Z 2
_cell_length_a 10.955(5)
_cell_length_b 12.357(5)
_cell_length_c 19.880(5)
_cell_measurement_reflns_used 8117
_cell_measurement_temperature 293(2)
_cell_measurement_theta_max 29.6920
_cell_measurement_theta_min 3.0889
_cell_volume 2440.7(16)
_computing_data_collection 'Bruker FRAMBO'
_computing_molecular_graphics 'Olex2 (Dolomanov et al., 2009)'
_computing_publication_material 'Olex2 (Dolomanov et al., 2009)'
_computing_structure_refinement 'ShelXL (Sheldrick, 2015)'
_computing_structure_solution 'Bruker SHELXTL'
_diffrn_ambient_temperature 293(2)
_diffrn_measured_fraction_theta_full 0.998
_diffrn_measured_fraction_theta_max 0.998
_diffrn_measurement_device_type MoK\a
_diffrn_measurement_method 'phi and omega scans'
_diffrn_radiation_monochromator graphite
_diffrn_radiation_type MoK\a
_diffrn_radiation_wavelength 0.71069
_diffrn_reflns_av_R_equivalents 0.0406
_diffrn_reflns_av_unetI/netI 0.0468
_diffrn_reflns_Laue_measured_fraction_full 0.998
_diffrn_reflns_Laue_measured_fraction_max 0.998
_diffrn_reflns_limit_h_max 14
_diffrn_reflns_limit_h_min -14
_diffrn_reflns_limit_k_max 14
_diffrn_reflns_limit_k_min -16
_diffrn_reflns_limit_l_max 25
_diffrn_reflns_limit_l_min -22
_diffrn_reflns_number 20206
_diffrn_reflns_point_group_measured_fraction_full 0.998
_diffrn_reflns_point_group_measured_fraction_max 0.998
_diffrn_reflns_theta_full 25.240
_diffrn_reflns_theta_max 27.499
_diffrn_reflns_theta_min 3.095
_exptl_absorpt_coefficient_mu 1.578
_exptl_absorpt_correction_T_max 0.815
_exptl_absorpt_correction_T_min 0.777
_exptl_absorpt_correction_type multi-scan
_exptl_absorpt_process_details
;
CrysAlisPro, Agilent Technologies,
Version 1.171.35.21 (release 20-01-2012 CrysAlis171 .NET)
(compiled Jan 23 2012,18:06:46)
Empirical absorption correction using spherical harmonics,
 implemented in SCALE3 ABSPACK scaling algorithm.
;
_exptl_crystal_colour colourless
_exptl_crystal_colour_primary colourless
_exptl_crystal_density_diffrn 1.287
_exptl_crystal_description block
_exptl_crystal_F_000 980
_exptl_crystal_size_max 0.16
_exptl_crystal_size_mid 0.15
_exptl_crystal_size_min 0.13
_refine_diff_density_max 2.506
_refine_diff_density_min -0.989
_refine_diff_density_rms 0.082
_refine_ls_extinction_method none
_refine_ls_goodness_of_fit_ref 1.059
_refine_ls_hydrogen_treatment constr
_refine_ls_matrix_type full
_refine_ls_number_parameters 601
_refine_ls_number_reflns 11192
_refine_ls_number_restraints 240
_refine_ls_restrained_S_all 1.057
_refine_ls_R_factor_all 0.0491
_refine_ls_R_factor_gt 0.0407
_refine_ls_shift/su_max 0.001
_refine_ls_shift/su_mean 0.000
_refine_ls_structure_factor_coef Fsqd
_refine_ls_weighting_details 'w=1/[\s^2^(Fo^2^)+(0.0522P)^2^+1.2079P] where P=(Fo^2^+2Fc^2^)/3'
_refine_ls_weighting_scheme calc
_refine_ls_wR_factor_gt 0.0999
_refine_ls_wR_factor_ref 0.1064
_reflns_Friedel_coverage 0.000
_reflns_number_gt 9805
_reflns_number_total 11192
_reflns_threshold_expression 'I > 2\s(I)'
_cod_data_source_file c8nj00636a2.cif
_cod_data_source_block 3
_cod_depositor_comments 'Adding full bibliography for 7057229--7057232.cif.'
_cod_database_code 7057232
_shelx_shelxl_version_number 2016/6
_shelx_space_group_comment
;
The symmetry employed for this shelxl refinement is uniquely defined
by the following loop, which should always be used as a source of
symmetry information in preference to the above space-group names.
They are only intended as comments.
;
_shelx_estimated_absorpt_t_max 0.821
_shelx_estimated_absorpt_t_min 0.786
_olex2_refinement_description
;
1. Fixed Uiso
 At 1.2 times of:
  All C(H) groups, All N(H) groups
 At 1.5 times of:
  All C(H,H,H) groups
2. Restrained distances
 C20-C35A \\sim C35-C20 \\sim C34A-C20 \\sim C34-C20 \\sim C36A-C20 \\sim
C36-C20
 with sigma of 0.02
 C30-C54 \\sim C55A-C30 \\sim C56-C30 \\sim C54A-C30 \\sim C55-C30 \\sim
C56A-C30
 with sigma of 0.02
3. Rigid bond restraints
 C30, C54, C55, C56, C54A, C55A, C56A
 with sigma for 1-2 distances of 0.01 and sigma for 1-3 distances of 0.01
4. Uiso/Uaniso restraints and constraints
C30 \\sim C54 \\sim C55 \\sim C56 \\sim C54A \\sim C55A \\sim C56A: within 3.8A
with sigma of 0.04 and sigma for terminal atoms of 0.08
5. Rigid body (RIGU) restrains
 C35A, C35, C34A, C34, C36A, C36, C20
 with sigma for 1-2 distances of 0.004 and sigma for 1-3 distances of 0.004
 C54, C55A, C56, C54A, C55, C56A, C30
 with sigma for 1-2 distances of 0.004 and sigma for 1-3 distances of 0.004
6. Others
 Fixed Sof: C34(0.5) H34A(0.5) H34B(0.5) H34C(0.5) C35(0.5) H35A(0.5)
 H35B(0.5) H35C(0.5) C36(0.5) H36A(0.5) H36B(0.5) H36C(0.5) C34A(0.5) H34D(0.5)
 H34E(0.5) H34F(0.5) C35A(0.5) H35D(0.5) H35E(0.5) H35F(0.5) C36A(0.5)
 H36D(0.5) H36E(0.5) H36F(0.5) C54(0.5) H54A(0.5) H54B(0.5) H54C(0.5) C55(0.5)
 H55A(0.5) H55B(0.5) H55C(0.5) C56(0.5) H56A(0.5) H56B(0.5) H56C(0.5) C54A(0.5)
 H54D(0.5) H54E(0.5) H54F(0.5) C55A(0.5) H55D(0.5) H55E(0.5) H55F(0.5)
 C56A(0.5) H56D(0.5) H56E(0.5) H56F(0.5)
7.a Aromatic/amide H refined with riding coordinates:
 C1(H1), C2(H2), C3(H3), C8(H8), C9(H9), C10(H10), C13(H13), C14(H14),
 C18(H18), C23(H23), C28(H28), N3(H3A)
7.b Idealised Me refined as rotating group:
 C31(H31A,H31B,H31C), C32(H32A,H32B,H32C), C33(H33A,H33B,H33C), C34(H34A,H34B,
 H34C), C35(H35A,H35B,H35C), C36(H36A,H36B,H36C), C34A(H34D,H34E,H34F),
 C35A(H35D,H35E,H35F), C36A(H36D,H36E,H36F), C41(H41A,H41B,H41C), C42(H42A,H42B,
 H42C), C43(H43A,H43B,H43C), C44(H44A,H44B,H44C), C45(H45A,H45B,H45C), C46(H46A,
 H46B,H46C), C51(H51A,H51B,H51C), C52(H52A,H52B,H52C), C53(H53A,H53B,H53C),
 C54(H54A,H54B,H54C), C55(H55A,H55B,H55C), C56(H56A,H56B,H56C), C54A(H54D,H54E,
 H54F), C55A(H55D,H55E,H55F), C56A(H56D,H56E,H56F)
;
_olex2_submission_special_instructions 'No special instructions were received'

loop_
_space_group_symop_operation_xyz
'x, y, z'
'-x, -y, -z'

loop_
_atom_site_label
_atom_site_type_symbol
_atom_site_fract_x
_atom_site_fract_y
_atom_site_fract_z
_atom_site_U_iso_or_equiv
_atom_site_adp_type
_atom_site_occupancy
_atom_site_site_symmetry_order
_atom_site_calc_flag
_atom_site_refinement_flags_posn
_atom_site_refinement_flags_adp
_atom_site_refinement_flags_occupancy
_atom_site_disorder_assembly
_atom_site_disorder_group
C1 C 0.1985(5) 0.5285(4) 0.1333(2) 0.0642(11) Uani 1 1 d . . . . .
H1 H 0.122673 0.499260 0.153700 0.077 Uiso 1 1 calc R . . . .
C2 C 0.1990(6) 0.5985(5) 0.0863(3) 0.0792(15) Uani 1 1 d . . . . .
H2 H 0.124706 0.614435 0.075356 0.095 Uiso 1 1 calc R . . . .
C3 C 0.3097(7) 0.6427(4) 0.0571(2) 0.0801(16) Uani 1 1 d . . . . .
H3 H 0.311978 0.689909 0.025917 0.096 Uiso 1 1 calc R . . . .
C4 C 0.4189(6) 0.6178(3) 0.0735(2) 0.0647(13) Uani 1 1 d . . . . .
C5 C 0.4099(4) 0.5450(3) 0.12048(18) 0.0494(9) Uani 1 1 d . . . . .
C6 C 0.5189(4) 0.5101(3) 0.1359(2) 0.0535(9) Uani 1 1 d . . . . .
C7 C 0.6361(5) 0.5513(4) 0.1068(2) 0.0656(12) Uani 1 1 d . . . . .
C8 C 0.7353(5) 0.5127(5) 0.1227(3) 0.0859(17) Uani 1 1 d . . . . .
H8 H 0.814577 0.538796 0.104684 0.103 Uiso 1 1 calc R . . . .
C9 C 0.7161(5) 0.4367(6) 0.1649(3) 0.0876(17) Uani 1 1 d . . . . .
H9 H 0.781840 0.409459 0.175611 0.105 Uiso 1 1 calc R . . . .
C10 C 0.5972(5) 0.3991(5) 0.1924(3) 0.0686(12) Uani 1 1 d . . . . .
H10 H 0.585449 0.346576 0.221123 0.082 Uiso 1 1 calc R . . . .
C11 C 0.5401(7) 0.6604(4) 0.0436(2) 0.0762(17) Uani 1 1 d . . . . .
C12 C 0.6441(6) 0.6286(4) 0.0600(2) 0.0806(18) Uani 1 1 d . . . . .
C13 C 0.6566(11) 0.7616(6) -0.0297(4) 0.131(4) Uani 1 1 d . . . . .
H13 H 0.664875 0.808156 -0.061813 0.157 Uiso 1 1 calc R . . . .
C14 C 0.7577(10) 0.7310(6) -0.0136(4) 0.133(4) Uani 1 1 d . . . . .
H14 H 0.832370 0.756795 -0.035461 0.159 Uiso 1 1 calc R . . . .
C16 C 0.0871(4) 0.1835(4) 0.4029(2) 0.0552(10) Uani 1 1 d . . . . .
C17 C 0.2107(3) 0.2544(3) 0.37441(18) 0.0419(7) Uani 1 1 d . . . . .
C18 C 0.3357(4) 0.2680(4) 0.4022(2) 0.0567(10) Uani 1 1 d . . . . .
H18 H 0.342091 0.234893 0.439625 0.068 Uiso 1 1 calc R . . . .
C19 C 0.4513(4) 0.3278(4) 0.3779(2) 0.0521(9) Uani 1 1 d . . . . .
C20 C 0.5850(4) 0.3389(5) 0.4142(3) 0.0777(14) Uani 1 1 d D U . . .
C21 C 0.5939(4) 0.7952(4) 0.3245(2) 0.0579(10) Uani 1 1 d . . . . .
C22 C 0.4603(4) 0.6923(3) 0.31363(19) 0.0460(8) Uani 1 1 d . . . . .
C23 C 0.3468(4) 0.7145(4) 0.3286(2) 0.0587(10) Uani 1 1 d . . . . .
H23 H 0.355484 0.793107 0.345733 0.070 Uiso 1 1 calc R . . . .
C24 C 0.2225(4) 0.6268(3) 0.3195(2) 0.0467(8) Uani 1 1 d . . . . .
C25 C 0.1043(5) 0.6569(4) 0.3423(3) 0.0634(11) Uani 1 1 d . . . . .
C26 C -0.1088(5) 0.1485(5) 0.1364(3) 0.0805(15) Uani 1 1 d . . . . .
C27 C 0.0397(4) 0.1801(4) 0.1589(2) 0.0539(9) Uani 1 1 d . . . . .
C28 C 0.0912(5) 0.0912(4) 0.1564(2) 0.0639(11) Uani 1 1 d . . . . .
H28 H 0.033199 0.012495 0.140667 0.077 Uiso 1 1 calc R . . . .
C29 C 0.2219(5) 0.1112(3) 0.1755(2) 0.0554(10) Uani 1 1 d . . . . .
C30 C 0.2680(6) 0.0064(4) 0.1725(3) 0.0800(14) Uani 1 1 d D U . . .
C31 C -0.0010(7) 0.2536(7) 0.4123(4) 0.112(2) Uani 1 1 d . . . . .
H31A H 0.040789 0.324673 0.448439 0.168 Uiso 1 1 calc GR . . . .
H31B H -0.083274 0.206081 0.424614 0.168 Uiso 1 1 calc GR . . . .
H31C H -0.016689 0.274849 0.369771 0.168 Uiso 1 1 calc GR . . . .
C32 C 0.0174(7) 0.0685(6) 0.3487(4) 0.122(3) Uani 1 1 d . . . . .
H32A H 0.004292 0.086036 0.304650 0.183 Uiso 1 1 calc GR . . . .
H32B H -0.066445 0.025954 0.361698 0.183 Uiso 1 1 calc GR . . . .
H32C H 0.070037 0.020370 0.345259 0.183 Uiso 1 1 calc GR . . . .
C33 C 0.1145(6) 0.1556(8) 0.4714(4) 0.139(4) Uani 1 1 d . . . . .
H33A H 0.158026 0.099838 0.464645 0.208 Uiso 1 1 calc GR . . . .
H33B H 0.032969 0.121661 0.489072 0.208 Uiso 1 1 calc GR . . . .
H33C H 0.170014 0.227618 0.503921 0.208 Uiso 1 1 calc GR . . . .
C34 C 0.5776(16) 0.307(3) 0.4829(11) 0.191(12) Uani 0.5 1 d D U P A 1
H34A H 0.559200 0.365978 0.515770 0.287 Uiso 0.5 1 calc GR . P A 1
H34B H 0.660195 0.303941 0.498837 0.287 Uiso 0.5 1 calc GR . P A 1
H34C H 0.508735 0.230477 0.478175 0.287 Uiso 0.5 1 calc GR . P A 1
C35 C 0.6682(14) 0.4708(11) 0.4333(11) 0.121(5) Uani 0.5 1 d D U P A 1
H35A H 0.652527 0.506351 0.396766 0.182 Uiso 0.5 1 calc GR . P A 1
H35B H 0.759624 0.481979 0.439716 0.182 Uiso 0.5 1 calc GR . P A 1
H35C H 0.645069 0.507737 0.475477 0.182 Uiso 0.5 1 calc GR . P A 1
C36 C 0.6514(17) 0.284(2) 0.3617(9) 0.140(7) Uani 0.5 1 d D U P A 1
H36A H 0.595520 0.202082 0.342065 0.210 Uiso 0.5 1 calc GR . P A 1
H36B H 0.733157 0.287082 0.383535 0.210 Uiso 0.5 1 calc GR . P A 1
H36C H 0.668257 0.326352 0.325733 0.210 Uiso 0.5 1 calc GR . P A 1
C34A C 0.607(2) 0.418(2) 0.4865(9) 0.181(11) Uani 0.5 1 d D U P A 2
H34D H 0.591174 0.488408 0.483889 0.272 Uiso 0.5 1 calc GR . P A 2
H34E H 0.696391 0.439527 0.506748 0.272 Uiso 0.5 1 calc GR . P A 2
H34F H 0.547896 0.375264 0.514576 0.272 Uiso 0.5 1 calc GR . P A 2
C35A C 0.6936(16) 0.378(3) 0.3711(14) 0.190(12) Uani 0.5 1 d D U P A 2
H35D H 0.685385 0.312749 0.333060 0.285 Uiso 0.5 1 calc GR . P A 2
H35E H 0.777141 0.403286 0.399069 0.285 Uiso 0.5 1 calc GR . P A 2
H35F H 0.687999 0.443085 0.353461 0.285 Uiso 0.5 1 calc GR . P A 2
C36A C 0.5812(16) 0.2219(12) 0.4243(11) 0.117(5) Uani 0.5 1 d D U P A 2
H36D H 0.518879 0.195431 0.455529 0.175 Uiso 0.5 1 calc GR . P A 2
H36E H 0.666993 0.230075 0.443545 0.175 Uiso 0.5 1 calc GR . P A 2
H36F H 0.555214 0.164499 0.380546 0.175 Uiso 0.5 1 calc GR . P A 2
C41 C 0.6074(8) 0.8407(9) 0.2619(4) 0.196(6) Uani 1 1 d . . . . .
H41A H 0.674941 0.822431 0.238608 0.294 Uiso 1 1 calc GR . . . .
H41B H 0.630936 0.925520 0.274323 0.294 Uiso 1 1 calc GR . . . .
H41C H 0.525358 0.804117 0.231760 0.294 Uiso 1 1 calc GR . . . .
C42 C 0.6097(8) 0.8935(7) 0.3857(5) 0.186(5) Uani 1 1 d . . . . .
H42A H 0.538695 0.921089 0.381588 0.279 Uiso 1 1 calc GR . . . .
H42B H 0.692031 0.957985 0.387822 0.279 Uiso 1 1 calc GR . . . .
H42C H 0.608606 0.864924 0.427134 0.279 Uiso 1 1 calc GR . . . .
C43 C 0.7002(6) 0.7499(7) 0.3357(8) 0.206(7) Uani 1 1 d . . . . .
H43A H 0.693086 0.722531 0.377676 0.309 Uiso 1 1 calc GR . . . .
H43B H 0.784367 0.812803 0.339230 0.309 Uiso 1 1 calc GR . . . .
H43C H 0.691674 0.685104 0.297290 0.309 Uiso 1 1 calc GR . . . .
C44 C 0.1392(7) 0.7862(5) 0.3799(4) 0.116(3) Uani 1 1 d . . . . .
H44A H 0.198457 0.804670 0.421445 0.174 Uiso 1 1 calc GR . . . .
H44B H 0.060468 0.798664 0.391703 0.174 Uiso 1 1 calc GR . . . .
H44C H 0.180792 0.837070 0.350329 0.174 Uiso 1 1 calc GR . . . .
C45 C 0.0060(8) 0.6247(10) 0.2803(4) 0.176(5) Uani 1 1 d . . . . .
H45A H 0.043659 0.672222 0.248454 0.263 Uiso 1 1 calc GR . . . .
H45B H -0.070625 0.639116 0.294179 0.263 Uiso 1 1 calc GR . . . .
H45C H -0.018425 0.541853 0.258230 0.263 Uiso 1 1 calc GR . . . .
C46 C 0.0452(7) 0.5823(7) 0.3927(5) 0.126(3) Uani 1 1 d . . . . .
H46A H 0.028969 0.500181 0.372446 0.190 Uiso 1 1 calc GR . . . .
H46B H -0.036314 0.590598 0.402862 0.190 Uiso 1 1 calc GR . . . .
H46C H 0.105278 0.608860 0.434731 0.190 Uiso 1 1 calc GR . . . .
C51 C -0.1217(7) 0.2199(8) 0.0858(4) 0.118(3) Uani 1 1 d . . . . .
H51A H -0.063501 0.301454 0.103148 0.177 Uiso 1 1 calc GR . . . .
H51B H -0.210923 0.215679 0.079777 0.177 Uiso 1 1 calc GR . . . .
H51C H -0.099121 0.188198 0.042012 0.177 Uiso 1 1 calc GR . . . .
C52 C -0.1663(6) 0.1876(7) 0.2012(4) 0.109(2) Uani 1 1 d . . . . .
H52A H -0.166943 0.137572 0.232366 0.164 Uiso 1 1 calc GR . . . .
H52B H -0.254746 0.180906 0.188302 0.164 Uiso 1 1 calc GR . . . .
H52C H -0.113457 0.268898 0.223565 0.164 Uiso 1 1 calc GR . . . .
C53 C -0.1857(8) 0.0191(7) 0.1073(7) 0.189(6) Uani 1 1 d . . . . .
H53A H -0.156126 -0.006727 0.064406 0.283 Uiso 1 1 calc GR . . . .
H53B H -0.277521 0.005786 0.099092 0.283 Uiso 1 1 calc GR . . . .
H53C H -0.172974 -0.025195 0.139612 0.283 Uiso 1 1 calc GR . . . .
C54 C 0.1523(14) -0.1149(8) 0.1631(10) 0.109(4) Uani 0.5 1 d D U P B 3
H54A H 0.106180 -0.113818 0.202960 0.163 Uiso 0.5 1 calc GR . P B 3
H54B H 0.186047 -0.177536 0.158075 0.163 Uiso 0.5 1 calc GR . P B 3
H54C H 0.092951 -0.128447 0.122427 0.163 Uiso 0.5 1 calc GR . P B 3
C55 C 0.3356(18) 0.0274(12) 0.2449(6) 0.100(4) Uani 0.5 1 d D U P B 3
H55A H 0.412264 0.099775 0.254759 0.149 Uiso 0.5 1 calc GR . P B 3
H55B H 0.361447 -0.038203 0.247824 0.149 Uiso 0.5 1 calc GR . P B 3
H55C H 0.276063 0.033991 0.277991 0.149 Uiso 0.5 1 calc GR . P B 3
C56 C 0.3508(17) 0.0005(14) 0.1154(8) 0.107(4) Uani 0.5 1 d D U P B 3
H56A H 0.295114 -0.033484 0.071661 0.161 Uiso 0.5 1 calc GR . P B 3
H56B H 0.399797 -0.048200 0.121849 0.161 Uiso 0.5 1 calc GR . P B 3
H56C H 0.410720 0.079373 0.115871 0.161 Uiso 0.5 1 calc GR . P B 3
C54A C 0.4129(14) 0.0469(17) 0.1632(14) 0.152(6) Uani 0.5 1 d D U P B 4
H54D H 0.429670 0.094885 0.129805 0.228 Uiso 0.5 1 calc GR . P B 4
H54E H 0.435272 -0.021597 0.147108 0.228 Uiso 0.5 1 calc GR . P B 4
H54F H 0.465422 0.092862 0.206717 0.228 Uiso 0.5 1 calc GR . P B 4
C55A C 0.199(3) -0.0891(17) 0.1074(11) 0.191(8) Uani 0.5 1 d D U P B 4
H55D H 0.120825 -0.146027 0.117499 0.286 Uiso 0.5 1 calc GR . P B 4
H55E H 0.257231 -0.128511 0.090666 0.286 Uiso 0.5 1 calc GR . P B 4
H55F H 0.176850 -0.053251 0.072632 0.286 Uiso 0.5 1 calc GR . P B 4
C56A C 0.258(3) -0.0299(19) 0.2390(9) 0.157(7) Uani 0.5 1 d D U P B 4
H56D H 0.327794 0.027991 0.273309 0.236 Uiso 0.5 1 calc GR . P B 4
H56E H 0.265965 -0.106223 0.232947 0.236 Uiso 0.5 1 calc GR . P B 4
H56F H 0.174643 -0.035208 0.253841 0.236 Uiso 0.5 1 calc GR . P B 4
N1 N 0.5013(3) 0.4351(3) 0.17913(17) 0.0533(8) Uani 1 1 d . . . . .
N2 N 0.2999(3) 0.5018(3) 0.14992(16) 0.0492(7) Uani 1 1 d . . . . .
N3 N 0.7578(6) 0.6664(4) 0.0317(3) 0.1043(19) Uani 1 1 d . . . . .
H3A H 0.824756 0.649494 0.042433 0.125 Uiso 1 1 calc R . . . .
N4 N 0.5452(6) 0.7287(4) -0.0023(2) 0.1013(19) Uani 1 1 d . . . . .
O1 O 0.1892(2) 0.2949(2) 0.32419(14) 0.0508(6) Uani 1 1 d . . . . .
O2 O 0.4576(2) 0.3766(2) 0.32779(14) 0.0527(6) Uani 1 1 d . . . . .
O3 O 0.4603(2) 0.5902(2) 0.29055(15) 0.0516(6) Uani 1 1 d . . . . .
O4 O 0.1957(2) 0.5177(2) 0.29230(14) 0.0510(6) Uani 1 1 d . . . . .
O5 O 0.1077(3) 0.2895(2) 0.17932(14) 0.0531(6) Uani 1 1 d . . . . .
O6 O 0.3107(3) 0.2127(2) 0.19615(15) 0.0556(7) Uani 1 1 d . . . . .
Dy1 Dy 0.30695(2) 0.39739(2) 0.25107(2) 0.03993(7) Uani 1 1 d . . . . .

loop_
_atom_site_aniso_label
_atom_site_aniso_U_11
_atom_site_aniso_U_22
_atom_site_aniso_U_33
_atom_site_aniso_U_23
_atom_site_aniso_U_13
_atom_site_aniso_U_12
C1 0.079(3) 0.064(3) 0.060(3) 0.019(2) 0.005(2) 0.037(2)
C2 0.113(4) 0.070(3) 0.070(3) 0.024(3) -0.002(3) 0.050(3)
C3 0.142(5) 0.054(3) 0.051(3) 0.022(2) 0.009(3) 0.040(3)
C4 0.112(4) 0.0365(19) 0.040(2) 0.0117(16) 0.016(2) 0.020(2)
C5 0.073(3) 0.0344(17) 0.0363(18) 0.0096(14) 0.0157(17) 0.0127(17)
C6 0.067(2) 0.0433(19) 0.043(2) 0.0086(16) 0.0196(18) 0.0118(18)
C7 0.072(3) 0.052(2) 0.055(2) 0.0041(19) 0.030(2) 0.004(2)
C8 0.069(3) 0.086(4) 0.088(4) 0.012(3) 0.042(3) 0.012(3)
C9 0.065(3) 0.109(5) 0.097(4) 0.018(4) 0.030(3) 0.043(3)
C10 0.064(3) 0.077(3) 0.077(3) 0.025(3) 0.024(2) 0.035(3)
C11 0.126(5) 0.038(2) 0.042(2) 0.0104(17) 0.033(3) 0.001(3)
C12 0.111(4) 0.045(2) 0.052(3) 0.000(2) 0.043(3) -0.009(3)
C13 0.232(11) 0.056(4) 0.060(4) 0.019(3) 0.054(6) -0.007(5)
C14 0.193(9) 0.061(4) 0.089(5) 0.009(3) 0.089(6) -0.021(5)
C16 0.046(2) 0.063(2) 0.057(2) 0.031(2) 0.0162(18) 0.0098(19)
C17 0.0408(18) 0.0394(17) 0.0427(18) 0.0161(15) 0.0094(14) 0.0075(15)
C18 0.045(2) 0.071(3) 0.056(2) 0.036(2) 0.0050(17) 0.0123(19)
C19 0.043(2) 0.056(2) 0.058(2) 0.0230(19) 0.0058(17) 0.0145(18)
C20 0.044(2) 0.104(4) 0.090(3) 0.052(3) -0.003(2) 0.020(2)
C21 0.047(2) 0.044(2) 0.070(3) 0.0155(19) 0.0066(19) 0.0014(17)
C22 0.049(2) 0.0390(18) 0.0458(19) 0.0147(15) 0.0052(16) 0.0093(16)
C23 0.054(2) 0.0390(19) 0.079(3) 0.0086(19) 0.014(2) 0.0151(18)
C24 0.0448(19) 0.052(2) 0.048(2) 0.0165(17) 0.0117(16) 0.0212(17)
C25 0.057(2) 0.063(3) 0.080(3) 0.016(2) 0.023(2) 0.033(2)
C26 0.062(3) 0.067(3) 0.091(4) 0.003(3) -0.018(3) 0.010(2)
C27 0.057(2) 0.047(2) 0.048(2) 0.0090(17) -0.0007(18) 0.0092(18)
C28 0.077(3) 0.0362(19) 0.066(3) 0.0069(18) 0.004(2) 0.009(2)
C29 0.084(3) 0.042(2) 0.044(2) 0.0124(16) 0.015(2) 0.026(2)
C30 0.120(4) 0.051(2) 0.083(3) 0.013(2) 0.013(3) 0.049(3)
C31 0.092(4) 0.135(6) 0.147(6) 0.073(5) 0.073(4) 0.057(4)
C32 0.098(5) 0.089(4) 0.122(5) 0.011(4) 0.040(4) -0.029(4)
C33 0.079(4) 0.221(9) 0.136(6) 0.142(7) 0.031(4) 0.022(5)
C34 0.073(9) 0.38(3) 0.178(15) 0.21(2) 0.017(13) 0.072(18)
C35 0.057(7) 0.125(8) 0.142(14) 0.014(9) -0.039(8) 0.004(7)
C36 0.082(12) 0.204(19) 0.158(12) 0.016(13) -0.012(9) 0.102(14)
C34A 0.17(2) 0.19(2) 0.159(12) -0.053(13) -0.111(14) 0.103(19)
C35A 0.052(9) 0.32(3) 0.27(2) 0.22(2) 0.051(13) 0.057(16)
C36A 0.094(10) 0.118(10) 0.168(15) 0.081(10) 0.010(11) 0.050(9)
C41 0.139(7) 0.210(10) 0.133(7) 0.110(7) -0.018(5) -0.093(7)
C42 0.104(6) 0.124(6) 0.201(9) -0.080(6) 0.054(6) -0.050(5)
C43 0.049(3) 0.085(5) 0.45(2) 0.068(8) -0.050(7) -0.004(3)
C44 0.109(5) 0.081(4) 0.174(7) 0.021(4) 0.062(5) 0.055(4)
C45 0.121(6) 0.302(13) 0.128(6) -0.026(7) -0.027(5) 0.156(8)
C46 0.119(5) 0.122(6) 0.185(8) 0.072(5) 0.110(6) 0.069(5)
C51 0.083(4) 0.172(8) 0.100(5) 0.045(5) -0.016(4) 0.046(5)
C52 0.065(3) 0.143(6) 0.121(5) 0.036(5) 0.018(3) 0.038(4)
C53 0.088(5) 0.081(5) 0.322(15) -0.043(7) -0.066(7) 0.004(4)
C54 0.145(10) 0.037(4) 0.145(11) 0.018(6) 0.016(8) 0.037(5)
C55 0.149(13) 0.068(7) 0.104(6) 0.037(6) 0.001(7) 0.059(7)
C56 0.144(11) 0.088(9) 0.114(8) 0.005(7) 0.038(8) 0.080(8)
C54A 0.144(8) 0.120(13) 0.244(18) 0.068(12) 0.074(10) 0.090(9)
C55A 0.261(17) 0.120(13) 0.184(11) -0.067(10) -0.063(14) 0.129(12)
C56A 0.25(2) 0.141(15) 0.158(9) 0.107(10) 0.074(12) 0.124(14)
N1 0.0577(19) 0.0512(18) 0.0563(19) 0.0184(15) 0.0213(16) 0.0219(16)
N2 0.065(2) 0.0420(16) 0.0430(16) 0.0152(13) 0.0114(15) 0.0196(15)
N3 0.122(4) 0.069(3) 0.087(3) 0.008(2) 0.065(3) -0.006(3)
N4 0.177(5) 0.050(2) 0.049(2) 0.0190(19) 0.029(3) 0.004(3)
O1 0.0371(13) 0.0638(17) 0.0533(15) 0.0329(13) 0.0083(11) 0.0102(12)
O2 0.0397(13) 0.0593(16) 0.0626(16) 0.0311(14) 0.0100(12) 0.0132(12)
O3 0.0398(13) 0.0416(14) 0.0708(18) 0.0116(13) 0.0111(12) 0.0124(11)
O4 0.0408(13) 0.0436(14) 0.0669(17) 0.0098(12) 0.0153(12) 0.0148(11)
O5 0.0562(16) 0.0407(14) 0.0576(16) 0.0094(12) -0.0028(13) 0.0149(12)
O6 0.0618(17) 0.0428(14) 0.0669(17) 0.0158(13) 0.0155(14) 0.0227(13)
Dy1 0.04073(10) 0.03592(9) 0.04533(11) 0.01681(7) 0.01152(7) 0.01222(7)

loop_
_atom_type_symbol
_atom_type_description
_atom_type_scat_dispersion_real
_atom_type_scat_dispersion_imag
_atom_type_scat_source
C C 0.0033 0.0016 'International Tables Vol C Tables 4.2.6.8 and 6.1.1.4'
H H 0.0000 0.0000 'International Tables Vol C Tables 4.2.6.8 and 6.1.1.4'
Dy Dy -0.1892 4.4098 'International Tables Vol C Tables 4.2.6.8 and 6.1.1.4'
N N 0.0061 0.0033 'International Tables Vol C Tables 4.2.6.8 and 6.1.1.4'
O O 0.0106 0.0060 'International Tables Vol C Tables 4.2.6.8 and 6.1.1.4'

loop_
_geom_angle_atom_site_label_1
_geom_angle_atom_site_label_2
_geom_angle_atom_site_label_3
_geom_angle
N2 C1 C2 123.1(5)
C3 C2 C1 118.8(5)
C2 C3 C4 120.0(4)
C3 C4 C5 117.8(5)
C3 C4 C11 123.2(5)
C5 C4 C11 119.0(5)
C4 C5 C6 119.8(4)
N2 C5 C4 122.1(4)
N2 C5 C6 118.1(3)
C7 C6 C5 121.1(4)
N1 C6 C5 116.7(3)
N1 C6 C7 122.3(4)
C6 C7 C12 118.1(5)
C8 C7 C6 118.0(5)
C8 C7 C12 123.9(5)
C9 C8 C7 119.3(5)
C8 C9 C10 119.9(5)
N1 C10 C9 122.6(5)
C12 C11 C4 120.5(4)
N4 C11 C4 117.7(6)
N4 C11 C12 121.7(5)
C11 C12 C7 121.5(4)
N3 C12 C7 117.2(6)
N3 C12 C11 121.3(5)
N4 C13 C14 123.1(7)
N3 C14 C13 123.8(7)
C31 C16 C17 108.8(4)
C31 C16 C32 109.1(5)
C31 C16 C33 108.3(5)
C32 C16 C17 106.8(4)
C32 C16 C33 109.5(5)
C33 C16 C17 114.3(4)
C18 C17 C16 121.1(3)
O1 C17 C16 115.0(3)
O1 C17 C18 123.8(3)
C19 C18 C17 124.3(4)
C18 C19 C20 119.5(4)
O2 C19 C18 124.8(4)
O2 C19 C20 115.7(4)
C34 C20 C19 114.1(7)
C34 C20 C35 102.9(14)
C35 C20 C19 105.6(7)
C36 C20 C19 108.1(7)
C36 C20 C34 118.9(14)
C36 C20 C35 105.8(12)
C34A C20 C19 107.6(8)
C35A C20 C19 111.6(9)
C35A C20 C34A 115.3(16)
C36A C20 C19 111.3(7)
C36A C20 C34A 105.5(12)
C36A C20 C35A 105.4(12)
C41 C21 C22 108.0(4)
C41 C21 C42 109.7(7)
C41 C21 C43 109.5(8)
C42 C21 C22 113.1(4)
C43 C21 C22 109.1(4)
C43 C21 C42 107.4(7)
C23 C22 C21 120.5(3)
O3 C22 C21 116.1(3)
O3 C22 C23 123.5(4)
C24 C23 C22 124.1(4)
C23 C24 C25 121.1(4)
O4 C24 C23 124.3(4)
O4 C24 C25 114.6(3)
C44 C25 C24 114.2(4)
C45 C25 C24 108.5(4)
C45 C25 C44 110.2(6)
C45 C25 C46 109.6(7)
C46 C25 C24 107.5(4)
C46 C25 C44 106.7(5)
C51 C26 C27 108.7(5)
C51 C26 C52 108.2(5)
C52 C26 C27 106.9(4)
C53 C26 C27 114.4(5)
C53 C26 C51 110.8(6)
C53 C26 C52 107.6(7)
C28 C27 C26 121.2(4)
O5 C27 C26 115.3(4)
O5 C27 C28 123.5(4)
C29 C28 C27 125.0(4)
C28 C29 C30 120.9(4)
O6 C29 C28 124.0(4)
O6 C29 C30 115.1(4)
C29 C30 C54 113.0(6)
C55 C30 C29 104.9(7)
C55 C30 C54 103.3(9)
C56 C30 C29 109.8(7)
C56 C30 C54 109.9(9)
C56 C30 C55 115.8(11)
C54A C30 C29 109.3(8)
C55A C30 C29 109.1(8)
C55A C30 C54A 104.2(14)
C56A C30 C29 110.5(9)
C56A C30 C54A 106.0(15)
C56A C30 C55A 117.3(14)
C6 N1 Dy1 120.8(3)
C10 N1 C6 118.0(4)
C10 N1 Dy1 120.2(3)
C1 N2 C5 118.2(4)
C1 N2 Dy1 121.9(3)
C5 N2 Dy1 119.3(3)
C14 N3 C12 114.9(7)
C13 N4 C11 115.0(7)
C17 O1 Dy1 138.0(2)
C19 O2 Dy1 135.5(2)
C22 O3 Dy1 137.8(2)
C24 O4 Dy1 137.8(2)
C27 O5 Dy1 133.3(3)
C29 O6 Dy1 132.5(3)
N1 Dy1 N2 62.44(11)
O1 Dy1 N1 148.42(11)
O1 Dy1 N2 146.12(10)
O1 Dy1 O2 73.47(9)
O1 Dy1 O3 121.75(10)
O1 Dy1 O4 79.87(10)
O1 Dy1 O5 79.90(10)
O1 Dy1 O6 84.04(10)
O2 Dy1 N1 81.61(11)
O2 Dy1 N2 140.12(10)
O2 Dy1 O3 76.78(10)
O2 Dy1 O5 141.93(10)
O2 Dy1 O6 78.57(10)
O3 Dy1 N1 69.03(10)
O3 Dy1 N2 74.70(10)
O3 Dy1 O5 141.20(9)
O3 Dy1 O6 136.27(10)
O4 Dy1 N1 130.06(10)
O4 Dy1 N2 77.99(10)
O4 Dy1 O2 118.47(10)
O4 Dy1 O3 72.19(9)
O4 Dy1 O5 82.00(10)
O4 Dy1 O6 151.40(10)
O5 Dy1 N1 110.61(11)
O5 Dy1 N2 71.90(10)
O5 Dy1 O6 71.96(10)
O6 Dy1 N1 72.07(10)
O6 Dy1 N2 104.07(10)

loop_
_geom_bond_atom_site_label_1
_geom_bond_atom_site_label_2
_geom_bond_distance
C1 C2 1.395(6)
C1 N2 1.312(6)
C2 C3 1.353(8)
C3 C4 1.378(8)
C4 C5 1.407(5)
C4 C11 1.450(7)
C5 C6 1.446(6)
C5 N2 1.348(5)
C6 C7 1.403(6)
C6 N1 1.360(5)
C7 C8 1.381(8)
C7 C12 1.448(7)
C8 C9 1.353(8)
C9 C10 1.397(7)
C10 N1 1.313(6)
C11 C12 1.376(8)
C11 N4 1.354(6)
C12 N3 1.359(6)
C13 C14 1.337(12)
C13 N4 1.325(10)
C14 N3 1.319(10)
C16 C17 1.534(5)
C16 C31 1.503(7)
C16 C32 1.513(7)
C16 C33 1.514(7)
C17 C18 1.391(5)
C17 O1 1.252(4)
C18 C19 1.387(5)
C19 C20 1.549(6)
C19 O2 1.259(5)
C20 C34 1.496(11)
C20 C35 1.513(11)
C20 C36 1.487(12)
C20 C34A 1.517(12)
C20 C35A 1.497(12)
C20 C36A 1.487(11)
C21 C22 1.530(5)
C21 C41 1.458(8)
C21 C42 1.487(8)
C21 C43 1.486(8)
C22 C23 1.398(6)
C22 O3 1.250(4)
C23 C24 1.381(6)
C24 C25 1.533(5)
C24 O4 1.265(4)
C25 C44 1.519(7)
C25 C45 1.485(8)
C25 C46 1.512(8)
C26 C27 1.551(6)
C26 C51 1.500(9)
C26 C52 1.525(9)
C26 C53 1.490(8)
C27 C28 1.396(6)
C27 O5 1.256(5)
C28 C29 1.384(7)
C29 C30 1.540(6)
C29 O6 1.254(5)
C30 C54 1.549(10)
C30 C55 1.515(11)
C30 C56 1.494(11)
C30 C54A 1.519(12)
C30 C55A 1.511(12)
C30 C56A 1.476(12)
N1 Dy1 2.579(3)
N2 Dy1 2.614(3)
O1 Dy1 2.270(2)
O2 Dy1 2.311(3)
O3 Dy1 2.319(3)
O4 Dy1 2.291(2)
O5 Dy1 2.331(3)
O6 Dy1 2.334(3)
